data_1549413
loop_
_publ_author_name
'Seye, Dame'
'Diop, Libasse'
'Diop, Cheikh Abdoul Khadir'
'Geiger, David K.'

_publ_section_title
;
 Diisopropylammonium hydrogen phthalate
;
_journal_coeditor_code LH5874
_journal_issue 5
_journal_name_full IUCrData
_journal_page_first x180704
_journal_paper_doi 10.1107/S2414314618007046
_journal_volume 3
_journal_year 2018
_chemical_formula_iupac 'C6 H16 N +, C8 H5 O4 -'
_chemical_formula_moiety 'C6 H16 N +, C8 H5 O4 -'
_chemical_formula_sum 'C14 H21 N O4'
_chemical_formula_weight 267.32
_chemical_name_common
;
Diisopropylammonium hydrogen phthalate
;
_chemical_name_systematic
;
Diisopropylammonium hydrogen phthalate
;
_space_group_crystal_system monoclinic
_space_group_IT_number 14
_space_group_name_Hall '-P 2ybc'
_space_group_name_H-M_alt 'P 1 21/c 1'
_symmetry_space_group_name_Hall '-P 2ybc'
_symmetry_space_group_name_H-M 'P 1 21/c 1'
_atom_sites_solution_hydrogens mixed
_cell_angle_alpha 90
_cell_angle_beta 93.192(9)
_cell_angle_gamma 90
_cell_formula_units_Z 4
_cell_length_a 8.160(3)
_cell_length_b 14.876(5)
_cell_length_c 12.549(5)
_cell_measurement_reflns_used 5881
_cell_measurement_temperature 200.(2)
_cell_measurement_theta_max 25.2856
_cell_measurement_theta_min 2.4964
_cell_volume 1520.9(10)
_computing_cell_refinement
;
SAINT (Bruker, 2013)
;
_computing_data_collection
;
APEX2 (Bruker, 2013)
;
_computing_data_reduction
;
SAINT (Bruker, 2013)
;
_computing_molecular_graphics
;
PLATON (Spek, 2009) and Mercury (Macrae <i>et al.</i>, 2006)
;
_computing_publication_material
;
publCIF (Westrip, 2010)
;
_computing_structure_refinement
;
SHELXL2014 (Sheldrick, 2015)
;
_computing_structure_solution
;
SHELXS97 (Sheldrick, 2008)
;
_diffrn_ambient_temperature 200.(2)
_diffrn_detector_area_resol_mean 8.3330
_diffrn_measured_fraction_theta_full 0.996
_diffrn_measured_fraction_theta_max 0.996
_diffrn_measurement_device_type 'Bruker Smart X2S benchtop'
_diffrn_measurement_method \w
_diffrn_radiation_type MoKa
_diffrn_radiation_wavelength 0.71073
_diffrn_reflns_av_R_equivalents 0.0708
_diffrn_reflns_limit_h_max 9
_diffrn_reflns_limit_h_min -7
_diffrn_reflns_limit_k_max 16
_diffrn_reflns_limit_k_min -17
_diffrn_reflns_limit_l_max 15
_diffrn_reflns_limit_l_min -15
_diffrn_reflns_number 12641
_diffrn_reflns_theta_full 25.35
_diffrn_reflns_theta_max 25.35
_diffrn_reflns_theta_min 2.50
_exptl_absorpt_coefficient_mu 0.085
_exptl_absorpt_correction_T_max 0.97
_exptl_absorpt_correction_T_min 0.48
_exptl_absorpt_correction_type multi-scan
_exptl_absorpt_process_details
;
(SADABS; Bruker, 2013)
;
_exptl_crystal_colour colorless
_exptl_crystal_density_diffrn 1.167
_exptl_crystal_density_method 'not measured'
_exptl_crystal_description block
_exptl_crystal_F_000 576
_exptl_crystal_size_max 0.400
_exptl_crystal_size_mid 0.400
_exptl_crystal_size_min 0.400
_refine_diff_density_max 0.229
_refine_diff_density_min -0.228
_refine_ls_extinction_method none
_refine_ls_goodness_of_fit_ref 1.069
_refine_ls_hydrogen_treatment mixed
_refine_ls_matrix_type full
_refine_ls_number_parameters 188
_refine_ls_number_reflns 2772
_refine_ls_number_restraints 0
_refine_ls_restrained_S_all 1.069
_refine_ls_R_factor_all 0.0702
_refine_ls_R_factor_gt 0.0572
_refine_ls_shift/su_max 0.000
_refine_ls_shift/su_mean 0.000
_refine_ls_structure_factor_coef Fsqd
_refine_ls_weighting_details 'w=1/[\s^2^(Fo^2^)+(0.0729P)^2^+0.6120P] where P=(Fo^2^+2Fc^2^)/3'
_refine_ls_weighting_scheme calc
_refine_ls_wR_factor_gt 0.1492
_refine_ls_wR_factor_ref 0.1640
_reflns_number_gt 2240
_reflns_number_total 2772
_reflns_threshold_expression 'I > 2\s(I)'
_cod_data_source_file lh5874sup1.cif
_cod_data_source_block I
_cod_database_code 1549413

loop_
_space_group_symop_operation_xyz
'x, y, z'
'-x, y+1/2, -z+1/2'
'-x, -y, -z'
'x, -y-1/2, z-1/2'

loop_
_atom_site_type_symbol
_atom_site_label
_atom_site_fract_x
_atom_site_fract_y
_atom_site_fract_z
_atom_site_U_iso_or_equiv
_atom_site_adp_type
_atom_site_calc_flag
_atom_site_occupancy
O O1 0.51102(17) 0.44641(14) 0.35313(15) 0.0727(6) Uani d 1
H H1O 0.511(4) 0.502(2) 0.285(3) 0.106(11) Uiso d 1
O O2 0.3436(2) 0.36584(14) 0.44266(17) 0.0824(6) Uani d 1
O O3 0.50277(17) 0.55055(13) 0.20842(16) 0.0687(5) Uani d 1
O O4 0.3243(2) 0.61102(16) 0.09499(18) 0.0947(8) Uani d 1
N N1 0.51945(19) 0.22605(11) 0.53843(13) 0.0386(4) Uani d 1
H H1A 0.559(3) 0.1865(17) 0.4879(19) 0.059(7) Uiso d 1
H H1B 0.473(3) 0.2747(18) 0.4978(19) 0.061(7) Uiso d 1
C C1 0.6655(3) 0.26303(15) 0.60386(16) 0.0482(5) Uani d 1
H H1 0.6257 0.3097 0.6536 0.058 Uiso calc 1
C C2 0.7504(3) 0.1897(2) 0.6693(2) 0.0899(11) Uani d 1
H H2A 0.7802 0.1405 0.6221 0.135 Uiso calc 1
H H2B 0.6764 0.167 0.7219 0.135 Uiso calc 1
H H2C 0.8498 0.2139 0.7061 0.135 Uiso calc 1
C C3 0.7788(3) 0.30729(17) 0.5290(2) 0.0621(6) Uani d 1
H H3A 0.8208 0.2621 0.4807 0.093 Uiso calc 1
H H3B 0.8708 0.3351 0.5703 0.093 Uiso calc 1
H H3C 0.7186 0.3535 0.4872 0.093 Uiso calc 1
C C4 0.3859(2) 0.18111(14) 0.59641(17) 0.0466(5) Uani d 1
H H4 0.4352 0.1302 0.6392 0.056 Uiso calc 1
C C5 0.2623(3) 0.1430(2) 0.5132(2) 0.0690(7) Uani d 1
H H5A 0.215 0.192 0.4694 0.104 Uiso calc 1
H H5B 0.1747 0.112 0.5491 0.104 Uiso calc 1
H H5C 0.3174 0.1003 0.4677 0.104 Uiso calc 1
C C6 0.3086(3) 0.24578(19) 0.6716(2) 0.0703(7) Uani d 1
H H6A 0.3903 0.2641 0.7275 0.105 Uiso calc 1
H H6B 0.2163 0.2163 0.7042 0.105 Uiso calc 1
H H6C 0.2688 0.2989 0.6318 0.105 Uiso calc 1
C C7 0.3676(3) 0.42528(14) 0.37800(17) 0.0478(5) Uani d 1
C C8 0.3558(2) 0.56711(13) 0.17568(18) 0.0456(5) Uani d 1
C C9 0.2187(2) 0.47323(12) 0.32552(14) 0.0349(4) Uani d 1
C C10 0.2140(2) 0.53271(12) 0.23738(15) 0.0352(4) Uani d 1
C C11 0.0605(2) 0.56684(14) 0.20079(17) 0.0471(5) Uani d 1
H H11 0.0551 0.6057 0.1406 0.057 Uiso calc 1
C C12 -0.0817(2) 0.54627(16) 0.24843(19) 0.0546(6) Uani d 1
H H12 -0.1833 0.5709 0.2218 0.066 Uiso calc 1
C C13 -0.0761(2) 0.48961(17) 0.33524(19) 0.0541(6) Uani d 1
H H13 -0.1735 0.4755 0.3698 0.065 Uiso calc 1
C C14 0.0725(2) 0.45341(14) 0.37176(17) 0.0454(5) Uani d 1
H H14 0.0747 0.4134 0.4308 0.054 Uiso calc 1

loop_
_atom_site_aniso_label
_atom_site_aniso_U_11
_atom_site_aniso_U_22
_atom_site_aniso_U_33
_atom_site_aniso_U_12
_atom_site_aniso_U_13
_atom_site_aniso_U_23
O1 0.0296(8) 0.1033(14) 0.0849(12) 0.0125(8) 0.0015(8) 0.0280(11)
O2 0.0646(11) 0.0819(13) 0.1007(14) 0.0197(9) 0.0037(10) 0.0501(11)
O3 0.0295(8) 0.0905(13) 0.0870(12) -0.0079(7) 0.0117(8) 0.0212(10)
O4 0.0614(11) 0.1140(17) 0.1107(15) 0.0077(11) 0.0236(11) 0.0737(14)
N1 0.0379(8) 0.0378(9) 0.0399(8) 0.0039(7) 0.0005(7) -0.0007(7)
C1 0.0480(11) 0.0489(12) 0.0470(11) -0.0057(9) -0.0030(9) -0.0059(9)
C2 0.0626(16) 0.112(2) 0.092(2) -0.0162(16) -0.0300(15) 0.0447(19)
C3 0.0529(13) 0.0613(15) 0.0722(15) -0.0143(11) 0.0049(11) 0.0017(12)
C4 0.0450(11) 0.0441(11) 0.0507(11) 0.0002(9) 0.0035(9) 0.0058(9)
C5 0.0527(13) 0.0793(18) 0.0743(16) -0.0156(12) -0.0026(12) -0.0062(14)
C6 0.0672(15) 0.0786(18) 0.0678(15) -0.0016(13) 0.0272(13) -0.0030(14)
C7 0.0423(11) 0.0489(12) 0.0521(11) 0.0105(9) 0.0005(9) 0.0048(10)
C8 0.0378(10) 0.0399(10) 0.0600(12) -0.0010(8) 0.0118(9) 0.0041(10)
C9 0.0291(9) 0.0332(9) 0.0423(10) 0.0006(7) 0.0000(7) -0.0015(7)
C10 0.0283(9) 0.0327(9) 0.0445(10) -0.0001(7) 0.0032(7) -0.0004(7)
C11 0.0368(10) 0.0512(12) 0.0528(11) 0.0052(9) -0.0028(9) 0.0123(10)
C12 0.0288(10) 0.0684(15) 0.0657(14) 0.0047(9) -0.0054(9) 0.0041(11)
C13 0.0262(9) 0.0707(15) 0.0663(13) -0.0078(9) 0.0099(9) 0.0026(12)
C14 0.0381(10) 0.0492(11) 0.0493(11) -0.0041(8) 0.0062(8) 0.0070(9)

loop_
_atom_type_symbol
_atom_type_description
_atom_type_scat_dispersion_real
_atom_type_scat_dispersion_imag
_atom_type_scat_source
C C 0.0033 0.0016 'International Tables Vol C Tables 4.2.6.8 and 6.1.1.4'
H H 0.0000 0.0000 'International Tables Vol C Tables 4.2.6.8 and 6.1.1.4'
N N 0.0061 0.0033 'International Tables Vol C Tables 4.2.6.8 and 6.1.1.4'
O O 0.0106 0.0060 'International Tables Vol C Tables 4.2.6.8 and 6.1.1.4'

loop_
_geom_angle_atom_site_label_1
_geom_angle_atom_site_label_2
_geom_angle_atom_site_label_3
_geom_angle
C7 O1 H1O 112.8(17)
C8 O3 H1O 112.7(17)
C4 N1 C1 118.04(15)
C4 N1 H1A 109.7(15)
C1 N1 H1A 107.7(15)
C4 N1 H1B 108.6(15)
C1 N1 H1B 107.0(14)
H1A N1 H1B 105.0(19)
C3 C1 C2 112.1(2)
C3 C1 N1 108.24(17)
C2 C1 N1 110.86(19)
C3 C1 H1 108.5
C2 C1 H1 108.5
N1 C1 H1 108.5
C1 C2 H2A 109.5
C1 C2 H2B 109.5
H2A C2 H2B 109.5
C1 C2 H2C 109.5
H2A C2 H2C 109.5
H2B C2 H2C 109.5
C1 C3 H3A 109.5
C1 C3 H3B 109.5
H3A C3 H3B 109.5
C1 C3 H3C 109.5
H3A C3 H3C 109.5
H3B C3 H3C 109.5
N1 C4 C6 111.06(18)
N1 C4 C5 107.78(17)
C6 C4 C5 112.4(2)
N1 C4 H4 108.5
C6 C4 H4 108.5
C5 C4 H4 108.5
C4 C5 H5A 109.5
C4 C5 H5B 109.5
H5A C5 H5B 109.5
C4 C5 H5C 109.5
H5A C5 H5C 109.5
H5B C5 H5C 109.5
C4 C6 H6A 109.5
C4 C6 H6B 109.5
H6A C6 H6B 109.5
C4 C6 H6C 109.5
H6A C6 H6C 109.5
H6B C6 H6C 109.5
O2 C7 O1 121.79(19)
O2 C7 C9 118.10(19)
O1 C7 C9 120.10(19)
O4 C8 O3 121.6(2)
O4 C8 C10 118.17(18)
O3 C8 C10 120.20(19)
C14 C9 C10 118.24(16)
C14 C9 C7 113.74(17)
C10 C9 C7 128.02(17)
C11 C10 C9 117.81(17)
C11 C10 C8 113.78(17)
C9 C10 C8 128.41(16)
C12 C11 C10 122.57(19)
C12 C11 H11 118.7
C10 C11 H11 118.7
C11 C12 C13 119.40(18)
C11 C12 H12 120.3
C13 C12 H12 120.3
C12 C13 C14 119.42(19)
C12 C13 H13 120.3
C14 C13 H13 120.3
C13 C14 C9 122.54(19)
C13 C14 H14 118.7
C9 C14 H14 118.7

loop_
_geom_bond_atom_site_label_1
_geom_bond_atom_site_label_2
_geom_bond_distance
O1 C7 1.267(3)
O1 H1O 1.19(4)
O2 C7 1.223(3)
O3 C8 1.270(3)
O3 H1O 1.20(4)
O4 C8 1.220(3)
N1 C4 1.501(3)
N1 C1 1.513(2)
N1 H1A 0.94(3)
N1 H1B 0.95(3)
C1 C3 1.506(3)
C1 C2 1.510(3)
C1 H1 1.0
C2 H2A 0.98
C2 H2B 0.98
C2 H2C 0.98
C3 H3A 0.98
C3 H3B 0.98
C3 H3C 0.98
C4 C6 1.510(3)
C4 C5 1.520(3)
C4 H4 1.0
C5 H5A 0.98
C5 H5B 0.98
C5 H5C 0.98
C6 H6A 0.98
C6 H6B 0.98
C6 H6C 0.98
C7 C9 1.526(3)
C8 C10 1.517(3)
C9 C14 1.387(3)
C9 C10 1.415(3)
C10 C11 1.405(3)
C11 C12 1.369(3)
C11 H11 0.95
C12 C13 1.376(3)
C12 H12 0.95
C13 C14 1.382(3)
C13 H13 0.95
C14 H14 0.95

loop_
_geom_hbond_atom_site_label_D
_geom_hbond_atom_site_label_H
_geom_hbond_atom_site_label_A
_geom_hbond_site_symmetry_A
_geom_hbond_distance_DH
_geom_hbond_distance_HA
_geom_hbond_distance_DA
_geom_hbond_angle_DHA
_geom_hbond_publ_flag
O1 H1O O3 . 1.19(4) 1.20(4) 2.385(3) 173.(3) y
N1 H1A O4 2_645 0.94(3) 1.83(3) 2.756(3) 169.(2) y
N1 H1B O2 . 0.95(3) 1.83(3) 2.763(2) 166.(2) y
C3 H3C O1 . 0.98 2.70 3.659(3) 166.1 y
C3 H3A O4 2_645 0.98 2.69 3.392(4) 129.0 y
C6 H6C O2 . 0.98 2.68 3.408(4) 131.8 y
C12 H12 O3 1_455 0.95 2.58 3.401(2) 145.4 y
C13 H13 O1 1_455 0.95 2.61 3.449(3) 147.9 y

loop_
_geom_torsion_atom_site_label_1
_geom_torsion_atom_site_label_2
_geom_torsion_atom_site_label_3
_geom_torsion_atom_site_label_4
_geom_torsion
C4 N1 C1 C3 -178.07(18)
C4 N1 C1 C2 58.6(3)
C1 N1 C4 C6 61.3(2)
C1 N1 C4 C5 -175.11(19)
O2 C7 C9 C14 10.5(3)
O1 C7 C9 C14 -170.6(2)
O2 C7 C9 C10 -168.8(2)
O1 C7 C9 C10 10.1(3)
C14 C9 C10 C11 -1.1(3)
C7 C9 C10 C11 178.11(19)
C14 C9 C10 C8 177.85(19)
C7 C9 C10 C8 -2.9(3)
O4 C8 C10 C11 -8.3(3)
O3 C8 C10 C11 171.3(2)
O4 C8 C10 C9 172.6(2)
O3 C8 C10 C9 -7.7(3)
C9 C10 C11 C12 1.5(3)
C8 C10 C11 C12 -177.7(2)
C10 C11 C12 C13 -0.4(4)
C11 C12 C13 C14 -1.0(4)
C12 C13 C14 C9 1.3(3)
C10 C9 C14 C13 -0.2(3)
C7 C9 C14 C13 -179.6(2)

_cod_database_fobs_code 1549413
